data_4321906
loop_
_publ_author_name
'Gerard Roelfes'
'Marcel Lubben'
'Kui Chen'
'Raymond Y. N. Ho'
'Auke Meetsma'
'Susan Genseberger'
'Roel M. Hermant'
'Ronald Hage'
'Sanjay K. Mandal'
'Victor G. Young,'
'Yan Zang'
'Huub Kooijman'
'Anthony L. Spek'
'Lawrence Que,'
'Ben L. Feringa'

_publ_contact_author_address
;
     Crystal Structure Center,
     Chemical Physics,
     Materials Science Center,
     Groningen University,
     Nijenborgh 4,
     NL-9747 AG Groningen,
     The Netherlands.
;
_publ_contact_author_email A.Meetsma@fwn.rug.nl
_publ_contact_author_fax '+31 50 3634441'
_publ_contact_author_name
;
   Drs. A. Meetsma
;
_publ_contact_author_phone '+31 50 3634368'
_publ_section_title
;
 Iron Chemistry of a Pentadentate Ligand That Generates a Metastable
 FeIII-OOH Intermediate
;
_journal_name_full 'Inorganic Chemistry'
_journal_page_first 1929
_journal_page_last 1936
_journal_paper_doi 10.1021/ic980983p
_journal_volume 38
_journal_year 1999
_chemical_compound_source 'by syntheses'
_chemical_formula_moiety 'C46 H42 Fe2 N10 O, 4(Cl O4), 3(C2 H3 N)'
_chemical_formula_sum 'C52 H51 Cl4 Fe2 N13 O17'
_chemical_formula_weight 1383.56
_chemical_name_systematic
;
 ?
;
_space_group_IT_number 12
_symmetry_cell_setting monoclinic
_symmetry_space_group_name_Hall '-I 2y'
_symmetry_space_group_name_H-M 'I 1 2/m 1'
_cell_angle_alpha 90
_cell_angle_beta 93.74(1)
_cell_angle_gamma 90
_cell_formula_units_Z 2
_cell_length_a 11.730(1)
_cell_length_b 18.640(2)
_cell_length_c 13.331(2)
_cell_measurement_reflns_used 22
_cell_measurement_temperature 130
_cell_measurement_theta_max 21.84
_cell_measurement_theta_min 16.64
_cell_volume 2908.6(6)
_computing_cell_refinement 'SET4 (de Boer & Duisenberg, 1984)'
_computing_data_collection 'CAD4-UNIX Software Version 5.1, 1994'
_computing_data_reduction 'HELENA (Spek, 1993)'
_computing_molecular_graphics
;
 PLUTO (Meetsma, 1992) 
 ORTEP (Johnson, 1965)
 PLATON (Spek, 1994, 1996)
;
_computing_publication_material 'PLATON (Spek, 1990)'
_computing_structure_refinement 'Xtal3.2 (Hall, 1992)'
_computing_structure_solution
;
 DIRDIF-94 (Beurskens et al., 1994)
;
_diffrn_ambient_temperature 130
_diffrn_measurement_device_type
;
     Enraf Nonius CAD-4F diffractometer
;
_diffrn_measurement_method \w/2\q
_diffrn_radiation_detector
;
     scintillation NaI crystal with photomultiplier
;
_diffrn_radiation_monochromator 'perpendicular mounted graphite'
_diffrn_radiation_source 'fine focus sealed Philips Mo tube '
_diffrn_radiation_type 'Mo K\a'
_diffrn_radiation_wavelength .71073
_diffrn_reflns_av_R_equivalents 0.0536
_diffrn_reflns_av_sigmaI/netI 0.0408
_diffrn_reflns_limit_h_max 15
_diffrn_reflns_limit_h_min -15
_diffrn_reflns_limit_k_max 24
_diffrn_reflns_limit_k_min -1
_diffrn_reflns_limit_l_max 17
_diffrn_reflns_limit_l_min 0
_diffrn_reflns_number 3788
_diffrn_reflns_reduction_process
;
 Intensity data were corrected for Lorentz and polarization  effects, scale
 variation, but not for absorption and reduced to F~o~^2^
;
_diffrn_reflns_theta_max 27.50
_diffrn_reflns_theta_min 1.88
_diffrn_standards_decay_% 4.2
_diffrn_standards_interval_time 180
_diffrn_standards_number 3
_exptl_absorpt_coefficient_mu .76
_exptl_crystal_colour red
_exptl_crystal_density_diffrn 1.580
_exptl_crystal_density_meas ?
_exptl_crystal_description 'polyfacial parallelepiped'
_exptl_crystal_F_000 1420
_exptl_crystal_size_max 0.15
_exptl_crystal_size_mid 0.13
_exptl_crystal_size_min 0.12
_refine_diff_density_max 0.89
_refine_diff_density_min -0.73
_refine_ls_goodness_of_fit_ref 2.788
_refine_ls_hydrogen_treatment 'H-atom refinement with isotropic d.p.'
_refine_ls_matrix_type full
_refine_ls_number_parameters 270
_refine_ls_number_reflns 2387
_refine_ls_number_restraints 0
_refine_ls_R_factor_gt 0.063
_refine_ls_shift/su_max 0.
_refine_ls_shift/su_mean 0.01
_refine_ls_structure_factor_coef F
_refine_ls_weighting_details 'w= 1/[s^2]'
_refine_ls_weighting_scheme calc
_refine_ls_wR_factor_gt 0.61
_reflns_number_gt 2354
_reflns_number_total 3432
_reflns_threshold_expression .gt.2.5sig(I)
_cod_data_source_file ic980983p_1.cif
_cod_data_source_block c46h42fe
_cod_depositor_comments
;
The following automatic conversions were performed:

'_exptl_crystal_density_meas' value 'Not Measured' was changed to '?'
- the value is perceived as not measured.

Automatic conversion script
Id: cif_fix_values 3008 2015-01-20 13:52:24Z robertas 

The following automatic conversions were performed:

'_refine_ls_weighting_scheme' value ' w= 1/[s^2]' was changed to
'calc'. New tag '_refine_ls_weighting_details' was created. The value
of the new tag was set to 'w= 1/[s^2]'.

Automatic conversion script
Id: cif_fix_values 3143 2015-03-26 13:38:13Z robertas 
;
_cod_original_sg_symbol_H-M 'I 2/m'
_cod_database_code 4321906

loop_
_symmetry_equiv_pos_as_xyz
x,y,z
-x,y,-z
-x,-y,-z
x,-y,z
1/2+x,1/2+y,1/2+z
1/2-x,1/2+y,1/2-z
1/2-x,1/2-y,1/2-z
1/2+x,1/2-y,1/2+z

loop_
_atom_site_aniso_label
_atom_site_aniso_U_11
_atom_site_aniso_U_22
_atom_site_aniso_U_33
_atom_site_aniso_U_23
_atom_site_aniso_U_13
_atom_site_aniso_U_12
Fe1 .0211(5) .0165(5) .0113(4) .0000 .0055(3) .0000
O1 .025(3) .017(3) .014(3) .0000 .004(3) .0000
N1 .025(2) .022(2) .0188(19) .0015(17) .0056(15) -.0042(18)
N2 .028(2) .0150(19) .0185(19) -.0004(16) .0041(16) .0001(17)
N3 .021(3) .015(3) .017(3) .0000 .006(2) .0000
C1 .030(3) .036(3) .022(2) .008(2) .005(2) -.006(2)
C2 .036(3) .042(3) .032(3) .010(3) .011(2) -.015(3)
C3 .034(3) .033(3) .035(3) .002(3) .002(2) -.014(2)
C4 .031(3) .031(3) .023(3) -.003(2) .004(2) -.003(2)
C5 .023(2) .017(2) .022(2) .001(2) .0036(19) -.0008(19)
C6 .028(3) .023(2) .025(2) -.002(2) .003(2) .004(2)
C7 .042(3) .018(2) .037(3) -.004(2) .000(3) -.005(2)
C8 .031(3) .028(3) .040(3) .005(3) .008(2) -.007(2)
C9 .030(3) .029(3) .031(3) -.002(2) .011(2) -.002(2)
C10 .026(2) .020(2) .020(2) -.001(2) .0061(19) -.001(2)
C11 .027(3) .019(3) .017(3) .0000 .009(3) .0000
C12 .028(2) .023(2) .016(2) -.005(2) .0066(19) -.002(2)
Cl2 .0259(10) .0207(9) .113(2) .0000 .0096(12) .0000
O4 .055(5) .032(4) .026(4) -.008(3) .009(4) -.002(4)
O5 .054(10) .030(3) .048(11) -.008(4) .026(10) .006(5)
O6 .018(6) .037(7) .038(7) .009(5) .015(5) .000(5)
O7 .029(6) .036(8) .063(11) .019(7) .025(6) .008(5)
N4 .071(6) .070(6) .029(4) .0000 .024(4) .0000
C13 .090(9) .063(8) .102(11) .0000 -.015(8) .0000
C14 .061(7) .089(9) .098(10) .0000 .025(7) .0000
Cl1 .0315(10) .0465(12) .0346(11) .0000 .0097(8) .0000
O2 .074(3) .072(3) .061(3) .023(3) -.029(3) -.025(3)
O3 .106(4) .108(5) .109(5) .032(4) .054(4) -.043(4)

loop_
_atom_site_label
_atom_site_thermal_displace_type
_atom_site_fract_x
_atom_site_fract_y
_atom_site_fract_z
_atom_site_occupancy
_atom_site_U_iso_or_equiv
Fe1 Uani .01130(8) .00000 .63556(7) 1.000 .0161(3)
O1 Uani .00000 .00000 .50000 1.000 .0185(17)
N1 Uani .1395(3) .0744(2) .6815(3) 1.000 .0218(11)
N2 Uani -.1136(3) -.07888(19) .6694(3) 1.000 .0204(11)
N3 Uani .0069(4) .00000 .8036(4) 1.000 .0175(17)
C1 Uani .2206(4) .0964(3) .6202(4) 1.000 .0292(16)
C2 Uani .3072(5) .1423(3) .6510(4) 1.000 .0363(17)
C3 Uani .3138(5) .1651(3) .7501(4) 1.000 .0340(17)
C4 Uani .2354(4) .1402(3) .8134(4) 1.000 .0282(17)
C5 Uani .1503(4) .0944(2) .7787(3) 1.000 .0206(12)
C6 Uani -.1449(4) -.1371(3) .6168(4) 1.000 .0253(14)
C7 Uani -.2359(5) -.1805(3) .6402(4) 1.000 .0324(16)
C8 Uani -.2927(4) -.1635(3) .7251(4) 1.000 .0328(17)
C9 Uani -.2566(4) -.1066(3) .7837(4) 1.000 .0296(17)
C10 Uani -.1663(4) -.0655(3) .7552(3) 1.000 .0218(12)
C11 Uani -.1187(6) .00000 .8115(5) 1.000 .0207(17)
C12 Uani .0613(4) .0661(3) .8446(3) 1.000 .0221(12)
Cl2 Uani .00000 .22880(10) .00000 1.000 .0530(8)
O4 Uani -.0073(7) .2311(4) .1252(5) .500 .037(3)
O5 Uani .011(2) .3006(3) .0212(9) .500 .043(5)
O6 Uani .0915(14) .1846(10) .0248(12) .500 .030(4)
O7 Uani -.1087(16) .1984(9) .0039(13) .500 .042(5)
N4 Uani .2978(7) .00000 -.0060(5) 1.000 .056(3)
C13 Uani .3553(11) .00000 -.0632(10) 1.000 .086(5)
C14 Uani .4485(10) .00000 -.1439(10) 1.000 .082(5)
Cl1 Uani .50000 .20331(11) .00000 1.000 .0372(6)
O2 Uani .5801(4) .2488(3) .0542(3) 1.000 .0705(17)
O3 Uani .4446(5) .1624(3) .0679(4) 1.000 .106(3)
H1 Uiso .212(4) .078(3) .549(4) 1.000 .042(16)
H2 Uiso .368(5) .152(3) .599(4) 1.000 .057(18)
H3 Uiso .382(5) .190(3) .772(5) 1.000 .061(19)
H4 Uiso .248(4) .149(2) .881(3) 1.000 .022(13)
H6 Uiso -.101(4) -.147(3) .564(4) 1.000 .038(15)
H7 Uiso -.255(5) -.222(3) .596(4) 1.000 .055(18)
H8 Uiso -.361(4) -.194(3) .739(4) 1.000 .031(14)
H9 Uiso -.281(4) -.098(3) .841(3) 1.000 .027(14)
H11 Uiso -.145(5) .00000 .892(4) 1.000 .015(15)
H12 Uiso .004(4) .099(3) .850(3) 1.000 .027(13)
H12' Uiso .104(3) .058(2) .916(3) 1.000 .010(10)
H14 Uiso .434(6) .00000 -.240(6) 1.000 .0884
H14' Uiso .499(5) -.047(3) -.120(5) 1.000 .0952

loop_
_atom_type_symbol
_atom_type_description
_atom_type_scat_dispersion_real
_atom_type_scat_dispersion_imag
_atom_type_scat_source
O O .0106 .0060 'International Tables Vol C Tables 4.2.6.8 and 6.1.1.4'
N N .0061 .0033 'International Tables Vol C Tables 4.2.6.8 and 6.1.1.4'
Fe Fe .3463 .8444 'International Tables Vol C Tables 4.2.6.8 and 6.1.1.4'
Cl Cl .1484 .1585 'International Tables Vol C Tables 4.2.6.8 and 6.1.1.4'
H H .0000 .0000 'International Tables Vol C Tables 4.2.6.8 and 6.1.1.4'
C C .0033 .0016 'International Tables Vol C Tables 4.2.6.8 and 6.1.1.4'

loop_
_geom_angle_atom_site_label_1
_geom_angle_atom_site_label_2
_geom_angle_atom_site_label_3
_geom_angle
_geom_angle_site_symmetry_1
_geom_angle_site_symmetry_2
_geom_angle_site_symmetry_3
_geom_angle_publ_flag
O1 Fe1 N1 107.20(11) . . . yes
O1 Fe1 N2 101.79(11) . . . yes
O1 Fe1 N3 174.48(13) . . . yes
O1 Fe1 N1 107.20(11) . . 4_555 yes
O1 Fe1 N2 101.79(11) . . 4_555 yes
N1 Fe1 N2 151.00(16) . . . yes
N1 Fe1 N3 76.84(14) . . . yes
N1 Fe1 N1 82.32(15) . . 4_555 yes
N1 Fe1 N2 88.40(14) . . 4_555 yes
N2 Fe1 N3 74.30(14) . . . yes
N1 Fe1 N2 88.40(14) 4_555 . . yes
N2 Fe1 N2 86.58(14) . . 4_555 yes
N1 Fe1 N3 76.84(14) 4_555 . . yes
N2 Fe1 N3 74.30(14) 4_555 . . yes
N1 Fe1 N2 151.00(16) 4_555 . 4_555 yes
O5 Cl2 O7 117.4(12) . . . yes
O4 Cl2 O5 99.8(6) 2_555 . . yes
O5 Cl2 O5 25.5(8) . . 2_555 yes
O5 Cl2 O6 134.0(12) . . 2_555 yes
O5 Cl2 O7 109.2(12) . . 2_555 yes
O6 Cl2 O7 116.5(10) . . . yes
O4 Cl2 O6 99.5(7) 2_555 . . yes
O5 Cl2 O6 134.0(12) 2_555 . . yes
O6 Cl2 O6 106.4(11) . . 2_555 yes
O6 Cl2 O7 21.3(10) . . 2_555 yes
O4 Cl2 O7 98.8(8) 2_555 . . yes
O5 Cl2 O7 109.2(12) 2_555 . . yes
O6 Cl2 O7 21.3(10) 2_555 . . yes
O7 Cl2 O7 132.2(10) . . 2_555 yes
O4 Cl2 O5 77.3(6) 2_555 . 2_555 yes
O4 Cl2 O6 82.3(7) 2_555 . 2_555 yes
O4 Cl2 O7 82.4(8) 2_555 . 2_555 yes
O5 Cl2 O6 118.2(12) 2_555 . 2_555 yes
O5 Cl2 O7 117.4(12) 2_555 . 2_555 yes
O6 Cl2 O7 116.5(10) 2_555 . 2_555 yes
O4 Cl2 O4 177.1(4) . . 2_555 yes
O4 Cl2 O5 99.8(6) . . 2_555 yes
O4 Cl2 O6 99.5(7) . . 2_555 yes
O4 Cl2 O7 98.8(8) . . 2_555 yes
O4 Cl2 O5 77.3(6) . . . yes
O4 Cl2 O6 82.3(7) . . . yes
O4 Cl2 O7 82.4(8) . . . yes
O5 Cl2 O6 118.2(12) . . . yes
O2 Cl1 O2 107.1(3) . . 2_655 yes
O2 Cl1 O3 108.6(3) . . . yes
O3 Cl1 O3 112.8(4) . . 2_655 yes
O2 Cl1 O3 108.6(3) 2_655 . 2_655 yes
O2 Cl1 O3 109.8(3) 2_655 . . yes
O2 Cl1 O3 109.8(3) . . 2_655 yes
Fe1 O1 Fe1 180.00 . . 2_556 yes
Fe1 N1 C5 118.9(3) . . . yes
C1 N1 C5 118.0(4) . . . yes
Fe1 N1 C1 122.6(3) . . . yes
Fe1 N2 C6 128.1(3) . . . yes
Fe1 N2 C10 114.0(3) . . . yes
C6 N2 C10 117.9(4) . . . yes
C11 N3 C12 112.4(3) . . . yes
C12 N3 C12 113.2(4) . . 4_555 yes
Fe1 N3 C11 99.1(4) . . . yes
C11 N3 C12 112.4(3) . . 4_555 yes
Fe1 N3 C12 109.4(3) . . 4_555 yes
Fe1 N3 C12 109.4(3) . . . yes
N1 C1 C2 122.9(5) . . . yes
C1 C2 C3 118.1(5) . . . no
C2 C3 C4 119.1(5) . . . no
C3 C4 C5 120.4(5) . . . no
N1 C5 C12 116.1(4) . . . yes
C4 C5 C12 122.7(4) . . . no
N1 C5 C4 121.2(4) . . . yes
N2 C6 C7 123.1(5) . . . yes
C6 C7 C8 117.8(5) . . . no
C7 C8 C9 119.7(5) . . . no
C8 C9 C10 119.2(5) . . . no
C9 C10 C11 125.0(5) . . . no
N2 C10 C9 122.0(5) . . . yes
N2 C10 C11 113.0(4) . . . yes
N3 C11 C10 107.4(4) . . . yes
N3 C11 C10 107.4(4) . . 4_555 yes
C10 C11 C10 106.9(5) . . 4_555 no
N3 C12 C5 112.1(4) . . . yes
N1 C1 H1 116(3) . . . no
C2 C1 H1 121(3) . . . no
C3 C2 H2 126(3) . . . no
C1 C2 H2 116(3) . . . no
C4 C3 H3 124(4) . . . no
C2 C3 H3 116(4) . . . no
C5 C4 H4 121(3) . . . no
C3 C4 H4 118(3) . . . no
N2 C6 H6 115(3) . . . no
C7 C6 H6 122(3) . . . no
C6 C7 H7 118(3) . . . no
C8 C7 H7 124(3) . . . no
C7 C8 H8 117(3) . . . no
C9 C8 H8 123(3) . . . no
C8 C9 H9 123(4) . . . no
C10 C9 H9 117(4) . . . no
C10 C11 H11 110.7(16) 4_555 . . no
C10 C11 H11 110.7(15) . . . no
N3 C11 H11 114(3) . . . no
C5 C12 H12' 106(2) . . . no
N3 C12 H12' 112(2) . . . no
H12 C12 H12' 109(3) . . . no
C5 C12 H12 111(3) . . . no
N3 C12 H12 107(3) . . . no
N4 C13 C14 176.3(14) . . . yes
H14' C14 H14' 107(4) . . 4_555 no
C13 C14 H14 129(3) . . . no
C13 C14 H14' 101(3) . . . no
C13 C14 H14' 101(3) . . 4_555 no
H14 C14 H14' 109(4) . . . no
H14 C14 H14' 109(4) . . 4_555 no

loop_
_geom_bond_atom_site_label_1
_geom_bond_atom_site_label_2
_geom_bond_distance
_geom_bond_site_symmetry_1
_geom_bond_site_symmetry_2
_geom_bond_publ_flag
Fe1 O1 1.8034(10) . . yes
Fe1 N1 2.107(4) . . yes
Fe1 N2 2.144(4) . . yes
Fe1 N3 2.244(5) . . yes
Cl2 O7 1.399(18) . . yes
Cl2 O6 1.376(17) . . yes
Cl2 O4 1.677(7) . . yes
Cl2 O5 1.372(7) . . yes
Cl1 O2 1.427(5) . . yes
Cl1 O3 1.378(6) . . yes
N1 C1 1.357(6) . . yes
N1 C5 1.346(6) . . yes
N2 C6 1.331(7) . . yes
N2 C10 1.358(6) . . yes
N3 C12 1.476(6) . . yes
N3 C11 1.484(8) . . yes
N4 C13 1.050(15) . . yes
C1 C2 1.370(8) . . no
C2 C3 1.385(8) . . no
C3 C4 1.369(8) . . no
C4 C5 1.371(7) . . no
C5 C12 1.503(6) . . no
C6 C7 1.391(8) . . no
C7 C8 1.387(8) . . no
C8 C9 1.368(8) . . no
C9 C10 1.380(7) . . no
C10 C11 1.520(7) . . no
C1 H1 1.01(5) . . no
C2 H2 1.04(6) . . no
C3 H3 .95(6) . . no
C4 H4 .92(4) . . no
C6 H6 .92(5) . . no
C7 H7 .99(6) . . no
C8 H8 1.01(5) . . no
C9 H9 .85(4) . . no
C11 H11 1.14(5) . . no
C12 H12 .92(5) . . no
C12 H12' 1.06(4) . . no
C13 C14 1.583(18) . . no
C14 H14' 1.09(6) . . no
C14 H14 1.28(8) . . no

loop_
_geom_contact_atom_site_label_1
_geom_contact_atom_site_label_2
_geom_contact_distance
_geom_contact_site_symmetry_1
_geom_contact_site_symmetry_2
_geom_contact_publ_flag
Cl2 H12 3.14(5) . 2_556 no
Cl2 H2 3.06(6) . 7_555 no
Cl2 H2 3.06(6) . 8_454 no
Cl2 H12 3.14(5) . 1_554 no
O2 C6 3.244(7) . . no
O2 C4 3.376(7) . . no
O2 C3 3.220(7) . . no
O2 C1 3.410(8) . . no
O3 C14 3.405(8) . . no
O3 C14 3.405(8) . . no
O3 C9 3.229(8) . 3_556 no
O3 C8 3.381(8) . 3_556 no
O4 C5 3.351(9) . 2_556 no
O4 C8 3.396(9) . . no
O4 C4 3.314(9) . 2_556 no
O4 C3 3.373(9) . 8_454 no
O4 C2 3.243(10) . 8_454 no
O4 C12 3.171(9) . 2_556 no
O5 C2 3.22(2) . 8_454 no
O5 C7 3.29(2) . . no
O5 C2 3.404(19) . 7_555 no
O6 C12 3.396(18) . 2_556 no
O6 C12 3.266(18) . 1_554 no
O7 C7 3.413(18) . . no
O7 C4 3.129(18) . 2_556 no
O7 C12 3.213(18) . 2_556 no
O1 H1 2.92(5) . 3_556 no
O1 H1 2.92(5) . . no
O1 H1 2.92(5) . 4_555 no
O1 H1 2.92(5) . 2_556 no
O2 H4 2.84(4) . . no
O2 H6 2.89(5) . . no
O2 H3 2.58(6) . . no
O2 H6 2.52(6) . . no
O3 H8 2.87(5) . 3_556 no
O3 H14' 2.34(6) . . no
O3 H9 2.63(5) . 3_556 no
O3 H3 2.90(6) . . no
O4 H8 2.62(5) . . no
O4 H12 2.48(6) . 2_556 no
O4 H3 2.83(6) . 8_454 no
O4 H2 2.63(6) . 8_454 no
O5 H2 2.38(6) . 7_555 no
O5 H7 2.89(6) . . no
O5 H2 2.21(6) . 8_454 no
O6 H4 2.82(5) . 1_554 no
O6 H12' 2.78(4) . 1_554 no
O6 H7 2.64(6) . . no
O6 H12 2.61(5) . 2_556 no
O7 H12' 2.83(4) . 2_556 no
O7 H4 2.49(5) . 2_556 no
O7 H12 2.90(5) . 2_556 no
O7 H7 2.50(6) . . no
N4 C11 3.442(10) . 2_556 no
N4 C11 3.442(10) . 2_556 no
N2 H12 2.72(4) . 4_555 no
N4 H12' 2.67(4) . 1_554 no
N4 H12' 2.67(4) . . no
N4 H9 2.88(5) . 2_556 no
N4 H9 2.88(5) . 3_556 no
C1 O2 3.410(8) . 8_455 no
C1 C1 3.594(8) . 4_555 no
C1 C6 3.312(8) . 3_556 no
C2 O4 3.243(10) . 8_555 no
C2 O5 3.404(19) . 7_555 no
C2 O5 3.22(2) . 8_555 no
C3 O2 3.220(7) . 2_656 no
C3 C3 3.501(8) . 7_556 no
C3 O4 3.373(10) . 8_555 no
C4 O7 3.129(18) . 2_556 no
C4 C13 3.348(10) . 4_556 no
C4 O2 3.376(7) . 2_656 no
C4 C13 3.348(10) . 1_556 no
C4 O4 3.314(9) . 2_556 no
C5 O4 3.351(9) . 2_556 no
C5 C13 3.558(12) . 1_556 no
C5 C13 3.558(12) . 4_556 no
C5 C5 3.519(5) . 4_555 no
C6 C1 3.314(8) . 3_556 no
C6 O2 3.244(7) . 6_545 no
C7 O7 3.413(18) . 6_445 no
C7 C8 3.423(8) . 7_446 no
C7 O5 3.29(2) . 5_445 no
C8 C8 3.429(8) . 7_446 no
C8 C7 3.423(8) . 7_446 no
C8 O4 3.396(9) . 5_445 no
C8 O3 3.381(8) . 3_556 no
C9 O3 3.229(8) . 3_556 no
C11 N4 3.442(10) . 2_556 no
C11 N4 3.442(10) . 3_556 no
C12 O4 3.171(9) . 2_556 no
C12 O7 3.213(18) . 2_556 no
C12 O6 3.396(18) . 2_556 no
C12 O6 3.266(18) . 1_556 no
C13 C5 3.558(12) . 1_554 no
C13 C14 3.477(18) . . no
C13 C14 3.477(18) . . no
C13 C4 3.348(10) . . no
C13 C5 3.558(12) . . no
C13 C4 3.348(10) . 1_554 no
C14 C13 3.477(18) . . no
C14 O3 3.405(8) . . no
C14 O3 3.405(8) . 2_655 no
C14 C13 3.477(18) . . no
C1 H6 2.90(5) . 3_556 no
C6 H1 2.55(5) . 3_556 no
C7 H8 3.02(5) . 7_446 no
C10 H12 2.38(5) . 4_555 no
C13 H14' 3.02(7) . . no
C13 H14' 3.02(6) . . no
H1 O1 2.92(5) . . no
H1 O1 2.92(5) . . no
H1 O1 2.92(5) . . no
H1 C6 2.55(5) . 3_556 no
H1 O1 2.92(5) . . no
H1 H6 2.32(7) . 3_556 no
H2 Cl2 3.06(6) . 8_555 no
H2 O5 2.21(6) . 8_555 no
H2 O5 2.38(6) . 7_555 no
H2 Cl2 3.06(6) . 7_555 no
H2 O4 2.63(6) . 8_555 no
H3 O2 2.58(6) . 2_656 no
H3 O3 2.90(6) . 2_656 no
H3 O4 2.83(6) . 8_555 no
H4 H12' 2.46(6) . . no
H4 O2 2.84(4) . 2_656 no
H4 O6 2.82(5) . 1_556 no
H4 O7 2.49(5) . 2_556 no
H6 O2 2.52(5) . 6_545 no
H6 O2 2.89(5) . 5_445 no
H6 C1 2.90(5) . 3_556 no
H6 H1 2.32(7) . 3_556 no
H7 O5 2.89(6) . 5_445 no
H7 O7 2.50(6) . 6_445 no
H7 O6 2.64(6) . 5_445 no
H8 C7 3.02(5) . 7_446 no
H8 O4 2.62(5) . 5_445 no
H8 O3 2.87(5) . 3_556 no
H9 N4 2.88(5) . 2_556 no
H9 O3 2.63(5) . 3_556 no
H9 N4 2.88(5) . 3_556 no
H9 H11 2.49(6) . . no
H9 H11 2.49(6) . . no
H11 H9 2.49(6) . . no
H11 N4 2.42(6) . 2_556 no
H11 H9 2.49(6) . 4_555 no
H11 N4 2.42(6) . 3_556 no
H12 O6 2.61(5) . 2_556 no
H12 N2 2.72(4) . 4_555 no
H12 O4 2.48(6) . 2_556 no
H12 Cl2 3.14(5) . 2_556 no
H12 Cl2 3.14(5) . 1_556 no
H12 O7 2.90(5) . 2_556 no
H12 C10 2.38(5) . 4_555 no
H12' N4 2.67(4) . 4_556 no
H12' H4 2.46(6) . . no
H12' O7 2.83(4) . 2_556 no
H12' O6 2.78(4) . 1_556 no
H12' N4 2.67(4) . 1_556 no
H12' H12' 2.16(5) . 4_555 no
H14' O3 2.34(6) . . no
H14' C13 3.02(7) . . no
H14' C13 3.02(7) . . no

loop_
_geom_hbond_atom_site_label_D
_geom_hbond_atom_site_label_H
_geom_hbond_atom_site_label_A
_geom_hbond_distance_DH
_geom_hbond_distance_HA
_geom_hbond_distance_DA
_geom_hbond_angle_DHA
_geom_hbond_site_symmetry_A
_geom_hbond_publ_flag
C2 H2 O5 1.04(6) 2.38(6) 3.404(19) 168(4) 7_555 yes
C2 H2 O5 1.04(6) 2.21(6) 3.22(2) 162(4) 8_555 yes
C3 H3 O2 .95(6) 2.58(6) 3.220(7) 125(5) 2_656 yes
C4 H4 O7 .92(4) 2.49(5) 3.129(18) 127(4) 2_556 yes
C6 H6 O2 .92(5) 2.52(5) 3.244(7) 136(4) 6_545 yes
C7 H7 O7 .99(6) 2.50(6) 3.413(18) 153(5) 6_445 yes
C11 H11 N4 1.14(5) 2.42(6) 3.442(10) 148(4) 2_556 yes
C11 H11 N4 1.14(5) 2.42(6) 3.442(10) 148(4) 3_556 yes
C12 H12 O4 .92(5) 2.48(6) 3.171(9) 132(4) 2_556 yes
C14 H14' O3 1.09(6) 2.34(6) 3.405(8) 164(4) . yes

loop_
_geom_torsion_atom_site_label_1
_geom_torsion_atom_site_label_2
_geom_torsion_atom_site_label_3
_geom_torsion_atom_site_label_4
_geom_torsion
_geom_torsion_site_symmetry_1
_geom_torsion_site_symmetry_2
_geom_torsion_site_symmetry_3
_geom_torsion_site_symmetry_4
_geom_torsion_publ_flag
O1 Fe1 N1 C1 -20.4(4) . . . . no
O1 Fe1 N1 C5 167.8(3) . . . . no
N2 Fe1 N1 C1 157.7(4) . . . . no
N2 Fe1 N1 C5 -14.0(5) . . . . no
N3 Fe1 N1 C1 163.5(4) . . . . no
N3 Fe1 N1 C5 -8.3(3) . . . . no
N1 Fe1 N1 C1 85.3(4) 4_555 . . . no
N1 Fe1 N1 C5 -86.5(3) 4_555 . . . no
N2 Fe1 N1 C1 -122.3(4) 4_555 . . . no
N2 Fe1 N1 C5 66.0(3) 4_555 . . . no
O1 Fe1 N2 C6 31.9(4) . . . . no
O1 Fe1 N2 C10 -147.3(3) . . . . no
N1 Fe1 N2 C6 -146.3(4) . . . . no
N1 Fe1 N2 C10 34.5(5) . . . . no
N3 Fe1 N2 C6 -152.1(4) . . . . no
N3 Fe1 N2 C10 28.6(3) . . . . no
N1 Fe1 N2 C6 -75.3(4) 4_555 . . . no
N1 Fe1 N2 C10 105.4(3) 4_555 . . . no
N2 Fe1 N2 C6 133.2(4) 4_555 . . . no
N2 Fe1 N2 C10 -46.0(3) 4_555 . . . no
N1 Fe1 N3 C11 137.47(10) . . . . no
N1 Fe1 N3 C12 19.7(3) . . . . no
N1 Fe1 N3 C12 -104.8(3) . . . 4_555 no
N2 Fe1 N3 C11 -45.42(10) . . . . no
N2 Fe1 N3 C12 -163.2(3) . . . . no
N2 Fe1 N3 C12 72.3(3) . . . 4_555 no
N1 Fe1 N3 C12 104.8(3) 4_555 . . . no
N2 Fe1 N3 C12 -72.3(3) 4_555 . . . no
Fe1 N1 C1 C2 -177.0(4) . . . . no
C5 N1 C1 C2 -5.2(7) . . . . no
Fe1 N1 C5 C4 177.1(4) . . . . no
Fe1 N1 C5 C12 -5.3(5) . . . . no
C1 N1 C5 C4 5.0(6) . . . . no
C1 N1 C5 C12 -177.4(4) . . . . no
Fe1 N2 C6 C7 -172.8(4) . . . . no
C10 N2 C6 C7 6.5(7) . . . . no
Fe1 N2 C10 C9 173.6(4) . . . . no
Fe1 N2 C10 C11 -3.9(5) . . . . no
C6 N2 C10 C9 -5.7(7) . . . . no
C6 N2 C10 C11 176.8(4) . . . . no
Fe1 N3 C11 C10 57.3(3) . . . . no
C12 N3 C11 C10 172.8(4) . . . . no
C12 N3 C11 C10 58.1(6) . . . 4_555 no
C12 N3 C11 C10 -58.1(6) 4_555 . . . no
Fe1 N3 C12 C5 -28.1(4) . . . . no
C11 N3 C12 C5 -137.2(4) . . . . no
C12 N3 C12 C5 94.1(5) 4_555 . . . no
N1 C1 C2 C3 2.2(8) . . . . no
C1 C2 C3 C4 1.1(8) . . . . no
C2 C3 C4 C5 -1.2(8) . . . . no
C3 C4 C5 N1 -1.9(7) . . . . no
C3 C4 C5 C12 -179.3(5) . . . . no
C4 C5 C12 N3 -159.3(4) . . . . no
N1 C5 C12 N3 23.2(6) . . . . no
N2 C6 C7 C8 -2.9(8) . . . . no
C6 C7 C8 C9 -1.5(8) . . . . no
C7 C8 C9 C10 2.2(8) . . . . no
C8 C9 C10 N2 1.5(8) . . . . no
C8 C9 C10 C11 178.7(5) . . . . no
C9 C10 C11 N3 143.8(5) . . . . no
C9 C10 C11 C10 -101.1(6) . . . 4_555 no
N2 C10 C11 C10 76.3(6) . . . 4_555 no
N2 C10 C11 N3 -38.7(6) . . . . no
